data_2209311
loop_
_publ_author_name
'Hoong-Kun Fun'
'Shu-Feng Zhang'
'Zhen-Feng Chen'
'Hong Liang'
'Suchada Chantrapromma'

_publ_section_title
;
 <i>N</i>-(6-Chloropyridazin-3-yl)-4-methylbenzenesulfonamide
;
_journal_coeditor_code SJ2055
_journal_issue 6
_journal_name_full 'Acta Crystallographica Section E'
_journal_page_first o2178
_journal_page_last o2180
_journal_paper_doi 10.1107/S1600536806015832
_journal_volume 62
_journal_year 2006
_chemical_formula_iupac 'C11 H10 Cl N3 O2 S'
_chemical_formula_moiety 'C11 H10 Cl N3 O2 S'
_chemical_formula_sum 'C11 H10 Cl N3 O2 S'
_chemical_formula_weight 283.74
_chemical_name_systematic
;
N-(6-chloropyridazin-3-yl)-4-methylbenzenesulfonamide
;
_space_group_IT_number 15
_symmetry_cell_setting monoclinic
_symmetry_space_group_name_Hall '-C 2yc'
_symmetry_space_group_name_H-M 'C 1 2/c 1'
_atom_sites_solution_hydrogens geom
_atom_sites_solution_primary direct
_atom_sites_solution_secondary difmap
_audit_creation_method SHELXL-97
_cell_angle_alpha 90.00
_cell_angle_beta 116.8920(10)
_cell_angle_gamma 90.00
_cell_formula_units_Z 8
_cell_length_a 29.8577(4)
_cell_length_b 5.61980(10)
_cell_length_c 16.1140(2)
_cell_measurement_reflns_used 2965
_cell_measurement_temperature 297(2)
_cell_measurement_theta_max 30.00
_cell_measurement_theta_min 1.53
_cell_volume 2411.45(7)
_computing_cell_refinement APEX2
_computing_data_collection 'APEX2 (Bruker, 2005)'
_computing_data_reduction 'SAINT (Bruker, 2005)'
_computing_molecular_graphics SHELXTL
_computing_publication_material 'SHELXTL and PLATON (Spek, 2003)'
_computing_structure_refinement SHELXTL
_computing_structure_solution 'SHELXTL (Sheldrick, 1998)'
_diffrn_ambient_temperature 297(2)
_diffrn_detector_area_resol_mean 8.33
_diffrn_measured_fraction_theta_full 0.999
_diffrn_measured_fraction_theta_max 0.999
_diffrn_measurement_device_type 'Bruker SMART APEX2 CCD area-detector'
_diffrn_measurement_method \w
_diffrn_radiation_monochromator graphite
_diffrn_radiation_source 'fine-focus sealed tube'
_diffrn_radiation_type MoK\a
_diffrn_radiation_wavelength 0.71073
_diffrn_reflns_av_R_equivalents 0.0273
_diffrn_reflns_av_sigmaI/netI 0.0200
_diffrn_reflns_limit_h_max 41
_diffrn_reflns_limit_h_min -42
_diffrn_reflns_limit_k_max 7
_diffrn_reflns_limit_k_min -7
_diffrn_reflns_limit_l_max 22
_diffrn_reflns_limit_l_min -22
_diffrn_reflns_number 19119
_diffrn_reflns_theta_full 30.00
_diffrn_reflns_theta_max 30.00
_diffrn_reflns_theta_min 1.53
_diffrn_standards_number 0
_exptl_absorpt_coefficient_mu 0.487
_exptl_absorpt_correction_T_max 0.8807
_exptl_absorpt_correction_T_min 0.7923
_exptl_absorpt_correction_type multi-scan
_exptl_absorpt_process_details '(SADABS; Bruker, 2005)'
_exptl_crystal_colour 'Colorless or light yellow?'
_exptl_crystal_density_diffrn 1.563
_exptl_crystal_density_method 'not measured'
_exptl_crystal_description Rod
_exptl_crystal_F_000 1168
_exptl_crystal_size_max 0.50
_exptl_crystal_size_mid 0.33
_exptl_crystal_size_min 0.27
_refine_diff_density_max 0.730
_refine_diff_density_min -0.502
_refine_ls_extinction_method none
_refine_ls_goodness_of_fit_ref 1.048
_refine_ls_hydrogen_treatment mixed
_refine_ls_matrix_type full
_refine_ls_number_parameters 168
_refine_ls_number_reflns 3507
_refine_ls_number_restraints 0
_refine_ls_restrained_S_all 1.048
_refine_ls_R_factor_all 0.0572
_refine_ls_R_factor_gt 0.0499
_refine_ls_shift/su_max 0.000
_refine_ls_shift/su_mean 0.000
_refine_ls_structure_factor_coef Fsqd
_refine_ls_weighting_details 'calc w=1/[\s^2^(Fo^2^)+(0.0966P)^2^+1.8315P] where P=(Fo^2^+2Fc^2^)/3'
_refine_ls_weighting_scheme calc
_refine_ls_wR_factor_gt 0.1505
_refine_ls_wR_factor_ref 0.1586
_reflns_number_gt 2965
_reflns_number_total 3507
_reflns_threshold_expression I>2\s(I)
_cod_data_source_file sj2055.cif
_cod_data_source_block I
_cod_depositor_comments
;
The following automatic conversions were performed:
'_symmetry_cell_setting' value 'Monoclinic' changed to 'monoclinic'
according to '/home/saulius/struct/CIF-dictionaries/cif_core.dic'
dictionary named 'cif_core.dic' version 2.4.1 from 2010-06-29.

Automatic conversion script
Id: cif_fix_enum 1527 2010-12-29 10:47:43Z saulius 

The following automatic conversions were performed:

'_symmetry_cell_setting' value 'Monoclinic' changed to 'monoclinic'
according to /home/saulius/struct/CIF-dictionaries/cif_core.dic
dictionary named 'cif_core.dic' version 2.4.1 from 2010-06-29.

Automatic conversion script
Id: cif_fix_values 1715 2011-07-08 13:25:40Z adriana 
;
_cod_original_sg_symbol_H-M 'C 2/c'
_cod_database_code 2209311
_cod_database_fobs_code 2209311

loop_
_symmetry_equiv_pos_as_xyz
'x, y, z'
'-x, y, -z+1/2'
'x+1/2, y+1/2, z'
'-x+1/2, y+1/2, -z+1/2'
'-x, -y, -z'
'x, -y, z-1/2'
'-x+1/2, -y+1/2, -z'
'x+1/2, -y+1/2, z-1/2'

loop_
_atom_site_type_symbol
_atom_site_label
_atom_site_fract_x
_atom_site_fract_y
_atom_site_fract_z
_atom_site_U_iso_or_equiv
_atom_site_adp_type
_atom_site_calc_flag
_atom_site_refinement_flags
_atom_site_occupancy
S S1 0.149188(17) 0.16291(9) 0.34156(3) 0.04022(16) Uani d . 1
Cl Cl1 -0.08085(2) 0.45853(12) -0.02156(5) 0.0659(2) Uani d . 1
O O1 0.13103(6) -0.0735(3) 0.33793(11) 0.0522(4) Uani d . 1
O O2 0.18807(6) 0.2488(3) 0.42799(10) 0.0580(4) Uani d . 1
N N1 0.10183(6) 0.3493(3) 0.31781(12) 0.0444(4) Uani d . 1
N N2 0.04107(8) 0.5648(3) 0.20208(16) 0.0591(5) Uani d . 1
N N3 -0.00186(8) 0.5919(3) 0.12367(17) 0.0638(6) Uani d . 1
C C1 0.05824(7) 0.3496(3) 0.23199(13) 0.0376(4) Uani d . 1
C C2 0.03368(8) 0.1437(3) 0.18517(15) 0.0457(4) Uani d . 1
H H2A 0.0461 -0.0068 0.2080 0.055 Uiso calc R 1
C C3 -0.00945(8) 0.1727(4) 0.10440(16) 0.0478(5) Uani d . 1
H H3A -0.0272 0.0431 0.0689 0.057 Uiso calc R 1
C C4 -0.02557(7) 0.4030(4) 0.07782(15) 0.0443(4) Uani d . 1
C C5 0.16706(6) 0.1989(3) 0.25361(12) 0.0347(3) Uani d . 1
C C6 0.19286(7) 0.4054(3) 0.25216(14) 0.0397(4) Uani d . 1
H H6A 0.2003 0.5210 0.2978 0.048 Uiso calc R 1
C C7 0.20707(7) 0.4362(3) 0.18292(15) 0.0416(4) Uani d . 1
H H7A 0.2243 0.5734 0.1821 0.050 Uiso calc R 1
C C8 0.19603(7) 0.2638(3) 0.11340(13) 0.0403(4) Uani d . 1
C C9 0.16950(8) 0.0594(4) 0.11517(14) 0.0448(4) Uani d . 1
H H9A 0.1616 -0.0556 0.0692 0.054 Uiso calc R 1
C C10 0.15498(7) 0.0274(3) 0.18414(14) 0.0399(4) Uani d . 1
H H10A 0.1372 -0.1080 0.1845 0.048 Uiso calc R 1
C C11 0.21237(10) 0.2905(4) 0.04729(16) 0.0519(5) Uani d . 1
H H11A 0.1847 0.2684 -0.0133 0.078 Uiso calc R 1
H H11B 0.2379 0.1745 0.0571 0.078 Uiso calc R 1
H H11C 0.2260 0.4473 0.0516 0.078 Uiso calc R 1
H H1N1 0.1152(12) 0.504(6) 0.346(2) 0.070(9) Uiso d . 1

loop_
_atom_site_aniso_label
_atom_site_aniso_U_11
_atom_site_aniso_U_22
_atom_site_aniso_U_33
_atom_site_aniso_U_12
_atom_site_aniso_U_13
_atom_site_aniso_U_23
S1 0.0347(2) 0.0469(3) 0.0320(2) 0.00104(17) 0.00893(18) 0.00158(16)
Cl1 0.0454(3) 0.0634(4) 0.0645(4) 0.0029(2) 0.0032(3) 0.0166(3)
O1 0.0512(8) 0.0496(9) 0.0512(8) -0.0010(7) 0.0190(7) 0.0123(6)
O2 0.0456(8) 0.0790(12) 0.0333(7) -0.0017(8) 0.0036(6) -0.0045(7)
N1 0.0372(8) 0.0498(10) 0.0432(8) 0.0009(7) 0.0155(7) -0.0108(7)
N2 0.0507(10) 0.0320(8) 0.0713(13) -0.0013(7) 0.0071(9) -0.0063(8)
N3 0.0501(10) 0.0324(9) 0.0822(15) 0.0024(7) 0.0064(10) 0.0037(9)
C1 0.0333(8) 0.0346(8) 0.0438(9) -0.0003(6) 0.0166(7) -0.0041(7)
C2 0.0417(10) 0.0287(8) 0.0536(11) 0.0015(7) 0.0100(8) 0.0009(7)
C3 0.0430(10) 0.0330(9) 0.0535(11) -0.0022(7) 0.0095(9) -0.0014(7)
C4 0.0354(8) 0.0388(9) 0.0516(11) 0.0015(7) 0.0134(8) 0.0058(8)
C5 0.0297(7) 0.0331(8) 0.0354(8) 0.0018(6) 0.0096(6) -0.0009(6)
C6 0.0362(8) 0.0325(8) 0.0456(9) -0.0029(6) 0.0144(7) -0.0084(7)
C7 0.0376(9) 0.0315(8) 0.0525(10) -0.0020(6) 0.0175(8) 0.0001(7)
C8 0.0387(9) 0.0400(9) 0.0400(9) 0.0052(7) 0.0159(7) 0.0038(7)
C9 0.0519(11) 0.0382(9) 0.0410(9) -0.0028(8) 0.0181(8) -0.0080(7)
C10 0.0407(9) 0.0311(8) 0.0427(9) -0.0030(6) 0.0144(7) -0.0037(6)
C11 0.0617(13) 0.0549(12) 0.0474(11) -0.0028(10) 0.0321(10) 0.0011(9)

loop_
_atom_type_symbol
_atom_type_description
_atom_type_scat_dispersion_real
_atom_type_scat_dispersion_imag
_atom_type_scat_source
C C 0.0033 0.0016 'International Tables Vol C Tables 4.2.6.8 and 6.1.1.4'
H H 0.0000 0.0000 'International Tables Vol C Tables 4.2.6.8 and 6.1.1.4'
N N 0.0061 0.0033 'International Tables Vol C Tables 4.2.6.8 and 6.1.1.4'
O O 0.0106 0.0060 'International Tables Vol C Tables 4.2.6.8 and 6.1.1.4'
Cl Cl 0.1484 0.1585 'International Tables Vol C Tables 4.2.6.8 and 6.1.1.4'
S S 0.1246 0.1234 'International Tables Vol C Tables 4.2.6.8 and 6.1.1.4'

loop_
_geom_angle_atom_site_label_1
_geom_angle_atom_site_label_2
_geom_angle_atom_site_label_3
_geom_angle
_geom_angle_publ_flag
O1 S1 O2 118.62(10) y
O1 S1 N1 108.07(10) y
O2 S1 N1 104.04(10) y
O1 S1 C5 109.04(10) y
O2 S1 C5 109.91(10) y
N1 S1 C5 106.41(9) y
C1 N1 S1 122.74(13) y
C1 N1 H1N1 117(2) ?
S1 N1 H1N1 109.1(19) ?
C1 N2 N3 119.82(17) ?
C4 N3 N2 118.95(18) ?
N2 C1 C2 122.79(18) ?
N2 C1 N1 113.28(17) ?
C2 C1 N1 123.84(17) ?
C3 C2 C1 117.06(18) ?
C3 C2 H2A 121.5 ?
C1 C2 H2A 121.5 ?
C2 C3 C4 117.03(18) ?
C2 C3 H3A 121.5 ?
C4 C3 H3A 121.5 ?
N3 C4 C3 124.3(2) ?
N3 C4 Cl1 115.05(16) ?
C3 C4 Cl1 120.62(16) ?
C10 C5 C6 120.26(17) ?
C10 C5 S1 120.72(14) ?
C6 C5 S1 119.00(14) ?
C7 C6 C5 119.56(17) ?
C7 C6 H6A 120.2 ?
C5 C6 H6A 120.2 ?
C6 C7 C8 120.99(17) ?
C6 C7 H7A 119.5 ?
C8 C7 H7A 119.5 ?
C11 C8 C7 120.6(2) ?
C11 C8 C9 120.66(19) ?
C7 C8 C9 118.67(18) ?
C10 C9 C8 120.73(18) ?
C10 C9 H9A 119.6 ?
C8 C9 H9A 119.6 ?
C9 C10 C5 119.77(18) ?
C9 C10 H10A 120.1 ?
C5 C10 H10A 120.1 ?
C8 C11 H11A 109.5 ?
C8 C11 H11B 109.5 ?
H11A C11 H11B 109.5 ?
C8 C11 H11C 109.5 ?
H11A C11 H11C 109.5 ?
H11B C11 H11C 109.5 ?

loop_
_geom_bond_atom_site_label_1
_geom_bond_atom_site_label_2
_geom_bond_distance
_geom_bond_publ_flag
S1 O1 1.4258(17) y
S1 O2 1.4345(15) y
S1 N1 1.6592(18) y
S1 C5 1.7373(19) y
Cl1 C4 1.731(2) y
N1 C1 1.406(2) y
N1 H1N1 0.98(3) ?
N2 C1 1.317(3) y
N2 N3 1.341(3) y
N3 C4 1.304(3) y
C1 C2 1.395(3) ?
C2 C3 1.365(3) ?
C2 H2A 0.9300 ?
C3 C4 1.379(3) ?
C3 H3A 0.9300 ?
C5 C10 1.395(2) ?
C5 C6 1.399(2) ?
C6 C7 1.372(3) ?
C6 H6A 0.9300 ?
C7 C8 1.403(3) ?
C7 H7A 0.9300 ?
C8 C11 1.366(3) ?
C8 C9 1.403(3) ?
C9 C10 1.375(3) ?
C9 H9A 0.9300 ?
C10 H10A 0.9300 ?
C11 H11A 0.9600 ?
C11 H11B 0.9600 ?
C11 H11C 0.9600 ?

loop_
_geom_hbond_atom_site_label_D
_geom_hbond_atom_site_label_H
_geom_hbond_atom_site_label_A
_geom_hbond_site_symmetry_A
_geom_hbond_distance_DH
_geom_hbond_distance_HA
_geom_hbond_distance_DA
_geom_hbond_angle_DHA
_geom_hbond_publ_flag
N1 H1N1 O1 1_565 0.98(3) 2.44(3) 3.336(2) 153(2) yes
C2 H2A O1 1_555 0.93 2.48 3.086(3) 123 yes
C2 H2A N2 1_545 0.93 2.41 3.264(2) 152 yes
C10 H10A O1 1_555 0.93 2.57 2.929(3) 104 yes
C11 H11A O1 6_555 0.96 2.46 3.370(3) 158 yes
C11 H11C O2 6_565 0.96 2.48 3.109(3) 123 yes
C7 H7A Cg1 4_555 0.93 2.81 3.467(2) 128 yes

loop_
_geom_torsion_atom_site_label_1
_geom_torsion_atom_site_label_2
_geom_torsion_atom_site_label_3
_geom_torsion_atom_site_label_4
_geom_torsion
_geom_torsion_publ_flag
O1 S1 N1 C1 -62.25(19) y
O2 S1 N1 C1 170.81(17) y
C5 S1 N1 C1 54.74(18) y
C1 N2 N3 C4 -0.8(4) ?
N3 N2 C1 C2 0.3(4) ?
N3 N2 C1 N1 -176.3(2) ?
S1 N1 C1 N2 -141.00(19) ?
S1 N1 C1 C2 42.5(3) y
N2 C1 C2 C3 1.1(3) ?
N1 C1 C2 C3 177.3(2) ?
C1 C2 C3 C4 -1.8(3) ?
N2 N3 C4 C3 -0.1(4) ?
N2 N3 C4 Cl1 179.3(2) ?
C2 C3 C4 N3 1.4(4) ?
C2 C3 C4 Cl1 -177.98(18) ?
O1 S1 C5 C10 10.70(18) ?
O2 S1 C5 C10 142.30(16) ?
N1 S1 C5 C10 -105.64(16) y
O1 S1 C5 C6 -170.73(14) y
O2 S1 C5 C6 -39.13(18) y
N1 S1 C5 C6 72.93(16) y
C10 C5 C6 C7 -1.3(3) ?
S1 C5 C6 C7 -179.83(14) ?
C5 C6 C7 C8 0.1(3) ?
C6 C7 C8 C11 -176.9(2) ?
C6 C7 C8 C9 0.8(3) ?
C11 C8 C9 C10 177.1(2) ?
C7 C8 C9 C10 -0.6(3) ?
C8 C9 C10 C5 -0.5(3) ?
C6 C5 C10 C9 1.4(3) ?
S1 C5 C10 C9 180.00(15) ?

loop_
_cod_related_entry_id
_cod_related_entry_database
_cod_related_entry_code
1 ChemSpider 2405593
